data_7718285
loop_
_publ_author_name
'Chen, Leqi'
'Zhou, Zining'
'Yang, Yawen'
'Ye, Qiong'

_publ_section_title
;
 Tuning phase transition and fluorescence quenching in 0D
 organic-inorganic hybrid materials by precise organic cation
 modification.
;
_journal_issue 13
_journal_name_full 'Dalton transactions (Cambridge, England : 2003)'
_journal_page_first 5560
_journal_page_last 5567
_journal_paper_doi 10.1039/d5dt00057b
_journal_volume 54
_journal_year 2025
_chemical_formula_moiety '2(C6 H16 P), Br4 Mn'
_chemical_formula_sum 'C12 H32 Br4 Mn P2'
_chemical_formula_weight 612.89
_space_group_crystal_system orthorhombic
_space_group_IT_number 73
_space_group_name_Hall '-I 2b 2c'
_space_group_name_H-M_alt 'I b c a'
_atom_sites_solution_hydrogens geom
_atom_sites_solution_primary dual
_atom_sites_solution_secondary difmap
_audit_creation_date 2025-02-09
_audit_creation_method
;
Olex2 1.5
(compiled 2022.04.07 svn.rca3783a0 for OlexSys, GUI svn.r6498)
;
_audit_update_record
;
2025-02-09 deposited with the CCDC.	2025-02-28 downloaded from the CCDC.
;
_cell_angle_alpha 90
_cell_angle_beta 90
_cell_angle_gamma 90
_cell_formula_units_Z 16
_cell_length_a 19.0177(4)
_cell_length_b 19.1067(4)
_cell_length_c 26.7409(7)
_cell_measurement_reflns_used 8504
_cell_measurement_temperature 275(5)
_cell_measurement_theta_max 69.7450
_cell_measurement_theta_min 2.8220
_cell_volume 9716.7(4)
_computing_cell_refinement 'CrysAlisPro 1.171.43.129a (Rigaku OD, 2024)'
_computing_data_collection 'CrysAlisPro 1.171.43.129a (Rigaku OD, 2024)'
_computing_data_reduction 'CrysAlisPro 1.171.43.129a (Rigaku OD, 2024)'
_computing_molecular_graphics 'Olex2 1.5 (Dolomanov et al., 2009)'
_computing_publication_material 'Olex2 1.5 (Dolomanov et al., 2009)'
_computing_structure_refinement 'SHELXL 2019/3 (Sheldrick, 2015)'
_computing_structure_solution 'SHELXT 2018/2 (Sheldrick, 2018)'
_diffrn_ambient_environment air
_diffrn_ambient_temperature 275(5)
_diffrn_detector 'Hybrid Pixel Array Detector'
_diffrn_detector_area_resol_mean 10.0000
_diffrn_detector_type 'HyPix-Arc 150'
_diffrn_measured_fraction_theta_full 0.998
_diffrn_measured_fraction_theta_max 0.971
_diffrn_measurement_details
;
List of Runs (angles in degrees, time in seconds):

  # Type    Start    End  Width  t~exp~   \w     \q     \k     \f   Frames
#--------------------------------------------------------------------------
  1  \w     11.00  38.00   0.50    0.19    --   60.54 -30.00-150.00   54
  2  \w     11.00  36.00   0.50    0.19    --   60.54 -30.00 -90.00   50
  3  \w     77.00 115.00   0.50    0.19    --   75.18  30.00  30.00   76
  4  \w     12.00  38.00   0.50    0.19    --   60.54 -30.00  90.00   52
  5  \w     11.00  37.00   0.50    0.19    --   60.54 -30.00 120.00   52
  6  \w     69.00 125.00   0.50    0.19    --   75.18  27.00-140.00  112
  7  \w     12.00  37.00   0.50    0.19    --   60.54 -30.00 -60.00   50
  8  \w     35.00  65.00   0.50    0.19    --   60.54 -94.00 -90.00   60
  9  \w     48.00  81.00   0.50    0.19    --   75.18 -94.00 -60.00   66
 10  \w     40.00  84.00   0.50    0.19    --   75.18 -94.00 -30.00   88
 11  \w     36.00  83.00   0.50    0.19    --   75.18 -94.00 120.00   94
 12  \w   -111.00 -55.00   0.50    0.19    --  -60.94 -27.00  57.00  112
 13  \w    -95.00 -61.00   0.50    0.19    --  -75.65-165.00  61.00   68
 14  \w   -123.00 -93.00   0.50    0.19    --  -74.13 -30.00 -90.00   60
 15  \w    -94.00 -64.00   0.50    0.19    --  -60.94 -30.00-180.00   60
 16  \w   -125.00 -76.00   0.50    0.19    --  -75.65 -27.00  57.00   98
 17  \w    -76.00 -35.00   0.50    0.19    --  -75.65  99.00  38.00   82
 18  \w    -85.00 -18.00   0.50    0.19    --  -60.94 116.00 -62.00  134
;
_diffrn_measurement_device 'four-circle diffractometer'
_diffrn_measurement_device_type 'XtaLAB Synergy R, DW system, HyPix-Arc 150'
_diffrn_measurement_method '\w scans'
_diffrn_orient_matrix_type 'CrysAlisPro convention (1999,Acta A55,543-557)'
_diffrn_orient_matrix_UB_11 0.0162450000
_diffrn_orient_matrix_UB_12 -0.0243156000
_diffrn_orient_matrix_UB_13 0.0735063000
_diffrn_orient_matrix_UB_21 -0.0135160000
_diffrn_orient_matrix_UB_22 -0.0763360000
_diffrn_orient_matrix_UB_23 -0.0191108000
_diffrn_orient_matrix_UB_31 0.0535924000
_diffrn_orient_matrix_UB_32 -0.0118810000
_diffrn_orient_matrix_UB_33 -0.0271237000
_diffrn_radiation_monochromator mirror
_diffrn_radiation_probe x-ray
_diffrn_radiation_type 'Cu K\a'
_diffrn_radiation_wavelength 1.54178
_diffrn_reflns_av_R_equivalents 0.0938
_diffrn_reflns_av_unetI/netI 0.0416
_diffrn_reflns_Laue_measured_fraction_full 0.998
_diffrn_reflns_Laue_measured_fraction_max 0.971
_diffrn_reflns_limit_h_max 23
_diffrn_reflns_limit_h_min -23
_diffrn_reflns_limit_k_max 23
_diffrn_reflns_limit_k_min -23
_diffrn_reflns_limit_l_max 27
_diffrn_reflns_limit_l_min -32
_diffrn_reflns_number 25679
_diffrn_reflns_point_group_measured_fraction_full 0.998
_diffrn_reflns_point_group_measured_fraction_max 0.971
_diffrn_reflns_theta_full 67.679
_diffrn_reflns_theta_max 72.340
_diffrn_reflns_theta_min 3.305
_diffrn_source 'Rotating-anode X-ray tube'
_diffrn_source_target Mo
_diffrn_source_type 'Rigaku (Cu) X-ray Source'
_exptl_absorpt_coefficient_mu 13.282
_exptl_absorpt_correction_T_max 1.00000
_exptl_absorpt_correction_T_min 0.21236
_exptl_absorpt_correction_type multi-scan
_exptl_absorpt_process_details
;
CrysAlisPro 1.171.43.129a (Rigaku Oxford Diffraction, 2024)
Empirical absorption correction using spherical harmonics,
implemented in SCALE3 ABSPACK scaling algorithm.
;
_exptl_crystal_colour 'metallic light gray'
_exptl_crystal_colour_lustre metallic
_exptl_crystal_colour_modifier light
_exptl_crystal_colour_primary gray
_exptl_crystal_density_diffrn 1.676
_exptl_crystal_density_method 'not measured'
_exptl_crystal_description octahedral
_exptl_crystal_F_000 4784
_exptl_crystal_size_max 0.12
_exptl_crystal_size_mid 0.11
_exptl_crystal_size_min 0.1
_refine_diff_density_max 1.021
_refine_diff_density_min -0.532
_refine_diff_density_rms 0.129
_refine_ls_extinction_method none
_refine_ls_goodness_of_fit_ref 1.040
_refine_ls_hydrogen_treatment constr
_refine_ls_matrix_type full
_refine_ls_number_parameters 254
_refine_ls_number_reflns 4683
_refine_ls_number_restraints 83
_refine_ls_restrained_S_all 1.042
_refine_ls_R_factor_all 0.0756
_refine_ls_R_factor_gt 0.0598
_refine_ls_shift/su_max 0.000
_refine_ls_shift/su_mean 0.000
_refine_ls_structure_factor_coef Fsqd
_refine_ls_weighting_details 'w=1/[\s^2^(Fo^2^)+(0.1079P)^2^+3.1876P] where P=(Fo^2^+2Fc^2^)/3'
_refine_ls_weighting_scheme calc
_refine_ls_wR_factor_gt 0.1576
_refine_ls_wR_factor_ref 0.1700
_reflns_Friedel_coverage 0.000
_reflns_number_gt 3514
_reflns_number_total 4683
_reflns_threshold_expression 'I > 2\s(I)'
_cod_data_source_file d5dt00057b2.cif
_cod_data_source_block 1_CCDC1
_cod_depositor_comments 'Adding full bibliography for 7718284--7718286.cif.'
_cod_database_code 7718285
_shelx_shelxl_version_number 2019/3
_chemical_oxdiff_formula 'C H P Mn Br '
_shelx_space_group_comment
;
The symmetry employed for this shelxl refinement is uniquely defined
by the following loop, which should always be used as a source of
symmetry information in preference to the above space-group names.
They are only intended as comments.
;
_shelx_estimated_absorpt_t_max 0.350
_shelx_estimated_absorpt_t_min 0.299
_olex2_refinement_description
;
1. Fixed Uiso
 At 1.2 times of:
  All C(H,H) groups
 At 1.5 times of:
  All C(H,H,H) groups
2. Uiso/Uaniso restraints and constraints
P2 \\sim C10 \\sim C11 \\sim C12 \\sim C10A \\sim C11A \\sim C12A: within 2A
with sigma of 0.01 and sigma for terminal atoms of 0.02 within 2A
Mn1 \\sim Mn2 \\sim Br1 \\sim Br2 \\sim Br6 \\sim Br7 \\sim Br4 \\sim Br3 \\sim
Br5 \\sim Br8: within 2A with sigma of 0.01 and sigma for terminal atoms of
0.02 within 2A
3. Same fragment restrains
{P2, C10A, C11A, C12A} sigma for 1-2: 0.01, 1-3: 0.01
as in
{P2, C10, C11, C12}
4. Others
 Sof(C10A)=Sof(H10C)=Sof(H10D)=Sof(C11A)=Sof(H11C)=Sof(H11D)=Sof(C12A)=
 Sof(H12D)=Sof(H12E)=Sof(H12F)=1-FVAR(1)
 Sof(C10)=Sof(H10A)=Sof(H10B)=Sof(C11)=Sof(H11A)=Sof(H11B)=Sof(C12)=Sof(H12A)=
 Sof(H12B)=Sof(H12C)=FVAR(1)
 Fixed Sof: Br1(0.5) Br2(0.5) Mn1(0.5) Br6(0.5) Mn2(0.5) Br7(0.5) Br4(0.5)
 Br3(0.5) Br5(0.5) Br8(0.5)
5.a Secondary CH2 refined with riding coordinates:
 C4(H4A,H4B), C5(H5A,H5B), C10(H10A,H10B), C11(H11A,H11B), C10A(H10C,H10D),
 C11A(H11C,H11D)
5.b Idealised Me refined as rotating group:
 C1(H1A,H1B,H1C), C2(H2A,H2B,H2C), C3(H3A,H3B,H3C), C6(H6A,H6B,H6C), C7(H7A,
 H7B,H7C), C8(H8A,H8B,H8C), C9(H9A,H9B,H9C), C12(H12A,H12B,H12C), C12A(H12D,
 H12E,H12F)
;
_olex2_submission_special_instructions 'No special instructions were received'
_oxdiff_exptl_absorpt_empirical_details
;
Empirical correction (ABSPACK) includes:
- Absorption correction using spherical harmonics
- Frame scaling
;
_oxdiff_exptl_absorpt_empirical_full_max 3.629
_oxdiff_exptl_absorpt_empirical_full_min 0.398

loop_
_space_group_symop_operation_xyz
'x, y, z'
'-x+1/2, -y, z+1/2'
'-x, y+1/2, -z+1/2'
'x+1/2, -y+1/2, -z'
'x+1/2, y+1/2, z+1/2'
'-x+1, -y+1/2, z+1'
'-x+1/2, y+1, -z+1'
'x+1, -y+1, -z+1/2'
'-x, -y, -z'
'x-1/2, y, -z-1/2'
'x, -y-1/2, z-1/2'
'-x-1/2, y-1/2, z'
'-x+1/2, -y+1/2, -z+1/2'
'x, y+1/2, -z'
'x+1/2, -y, z'
'-x, y, z+1/2'

loop_
_atom_site_label
_atom_site_type_symbol
_atom_site_fract_x
_atom_site_fract_y
_atom_site_fract_z
_atom_site_U_iso_or_equiv
_atom_site_adp_type
_atom_site_occupancy
_atom_site_site_symmetry_order
_atom_site_calc_flag
_atom_site_refinement_flags_posn
_atom_site_refinement_flags_adp
_atom_site_refinement_flags_occupancy
_atom_site_disorder_assembly
_atom_site_disorder_group
Br1 Br 0.3978(4) 0.2697(6) 0.3165(4) 0.092(2) Uani 0.5 1 d . . P A -1
Br2 Br 0.5118(3) 0.3580(3) 0.2147(3) 0.0908(15) Uani 0.5 1 d . . P A -1
Mn1 Mn 0.4965(10) 0.2432(7) 0.26389(5) 0.0449(14) Uani 0.5 1 d . . P A -1
Br6 Br 0.6402(5) 0.3914(6) 0.5094(3) 0.0759(9) Uani 0.5 1 d . . P B -1
Mn2 Mn 0.7455(13) 0.47153(8) 0.5046(8) 0.056(2) Uani 0.5 1 d . . P B -1
C1 C 0.5175(4) 0.5358(3) 0.4123(2) 0.0874(18) Uani 1 1 d . . . . .
H1A H 0.475133 0.545264 0.430609 0.131 Uiso 1 1 calc R U . . .
H1B H 0.528165 0.574982 0.391068 0.131 Uiso 1 1 calc R U . . .
H1C H 0.555539 0.528369 0.435211 0.131 Uiso 1 1 calc R U . . .
C2 C 0.4311(4) 0.4703(3) 0.3361(2) 0.0910(19) Uani 1 1 d . . . . .
H2A H 0.426550 0.430138 0.314780 0.136 Uiso 1 1 calc R U . . .
H2B H 0.436667 0.511546 0.316063 0.136 Uiso 1 1 calc R U . . .
H2C H 0.389756 0.474728 0.356458 0.136 Uiso 1 1 calc R U . . .
C3 C 0.5823(4) 0.4515(4) 0.3361(3) 0.103(2) Uani 1 1 d . . . . .
H3A H 0.623320 0.447292 0.356829 0.155 Uiso 1 1 calc R U . . .
H3B H 0.586596 0.492124 0.315253 0.155 Uiso 1 1 calc R U . . .
H3C H 0.577877 0.410537 0.315566 0.155 Uiso 1 1 calc R U . . .
C4 C 0.4951(3) 0.3835(3) 0.4120(3) 0.0828(17) Uani 1 1 d . . . . .
H4A H 0.492881 0.343105 0.390156 0.099 Uiso 1 1 calc R U . . .
H4B H 0.536117 0.378168 0.433278 0.099 Uiso 1 1 calc R U . . .
C5 C 0.4305(4) 0.3849(4) 0.4442(3) 0.110(2) Uani 1 1 d . . . . .
H5A H 0.431388 0.426936 0.464536 0.132 Uiso 1 1 calc R U . . .
H5B H 0.389445 0.387344 0.422822 0.132 Uiso 1 1 calc R U . . .
C6 C 0.4235(5) 0.3229(5) 0.4778(3) 0.144(4) Uani 1 1 d . . . . .
H6A H 0.434328 0.281043 0.459474 0.216 Uiso 1 1 calc R U . . .
H6B H 0.376250 0.320216 0.490254 0.216 Uiso 1 1 calc R U . . .
H6C H 0.455549 0.327437 0.505411 0.216 Uiso 1 1 calc R U . . .
P1 P 0.50557(7) 0.45990(7) 0.37504(6) 0.0675(4) Uani 1 1 d . . . . .
C7 C 0.2966(4) 0.8148(4) 0.3289(2) 0.0942(19) Uani 1 1 d . . . . .
H7A H 0.301511 0.858905 0.345742 0.141 Uiso 1 1 calc R U . . .
H7B H 0.250218 0.811222 0.314996 0.141 Uiso 1 1 calc R U . . .
H7C H 0.330786 0.811603 0.302602 0.141 Uiso 1 1 calc R U . . .
C8 C 0.2484(4) 0.7531(4) 0.4205(2) 0.102(2) Uani 1 1 d . . . . .
H8A H 0.253055 0.797962 0.436336 0.153 Uiso 1 1 calc R U . . .
H8B H 0.256546 0.716824 0.444687 0.153 Uiso 1 1 calc R U . . .
H8C H 0.201825 0.748397 0.407092 0.153 Uiso 1 1 calc R U . . .
C9 C 0.3961(3) 0.7505(4) 0.3960(3) 0.102(2) Uani 1 1 d . . . . .
H9A H 0.429109 0.740687 0.369753 0.153 Uiso 1 1 calc R U . . .
H9B H 0.401521 0.716716 0.422275 0.153 Uiso 1 1 calc R U . . .
H9C H 0.404574 0.796567 0.408973 0.153 Uiso 1 1 calc R U . . .
P2 P 0.31006(8) 0.74595(8) 0.37207(6) 0.0715(4) Uani 1 1 d D U . . .
C10 C 0.3196(6) 0.6612(6) 0.3410(6) 0.100(3) Uani 0.512(10) 1 d D U P C 1
H10A H 0.359264 0.663022 0.318264 0.120 Uiso 0.512(10) 1 calc R U P C 1
H10B H 0.329157 0.625495 0.365851 0.120 Uiso 0.512(10) 1 calc R U P C 1
C11 C 0.2564(7) 0.6422(8) 0.3131(7) 0.110(3) Uani 0.512(10) 1 d D U P C 1
H11A H 0.242012 0.679537 0.290776 0.133 Uiso 0.512(10) 1 calc R U P C 1
H11B H 0.217808 0.630950 0.335448 0.133 Uiso 0.512(10) 1 calc R U P C 1
C12 C 0.2824(10) 0.5729(11) 0.2818(9) 0.115(5) Uani 0.512(10) 1 d D U P C 1
H12A H 0.289300 0.534569 0.304480 0.172 Uiso 0.512(10) 1 calc R U P C 1
H12B H 0.325904 0.583135 0.265047 0.172 Uiso 0.512(10) 1 calc R U P C 1
H12C H 0.247370 0.560525 0.257537 0.172 Uiso 0.512(10) 1 calc R U P C 1
C10A C 0.2752(8) 0.6617(7) 0.3511(5) 0.099(3) Uani 0.488(10) 1 d D U P C 2
H10C H 0.288289 0.625420 0.374679 0.119 Uiso 0.488(10) 1 calc R U P C 2
H10D H 0.224257 0.663859 0.349726 0.119 Uiso 0.488(10) 1 calc R U P C 2
C11A C 0.3029(9) 0.6444(8) 0.3014(6) 0.114(3) Uani 0.488(10) 1 d D U P C 2
H11C H 0.352929 0.634429 0.302694 0.137 Uiso 0.488(10) 1 calc R U P C 2
H11D H 0.294507 0.681881 0.277723 0.137 Uiso 0.488(10) 1 calc R U P C 2
C12A C 0.2573(11) 0.5740(12) 0.2871(10) 0.119(5) Uani 0.488(10) 1 d D U P C 2
H12D H 0.257693 0.542150 0.314849 0.178 Uiso 0.488(10) 1 calc R U P C 2
H12E H 0.277992 0.551648 0.258436 0.178 Uiso 0.488(10) 1 calc R U P C 2
H12F H 0.209768 0.587002 0.279520 0.178 Uiso 0.488(10) 1 calc R U P C 2
Br7 Br 0.7287(4) 0.5495(4) 0.4309(3) 0.164(3) Uani 0.5 1 d . . P B -1
Br4 Br 0.48572(19) 0.1436(3) 0.2084(3) 0.0734(10) Uani 0.5 1 d . . P A -1
Br3 Br 0.6076(4) 0.2426(6) 0.3184(4) 0.0805(12) Uani 0.5 1 d . . P A -1
Br5 Br 0.7650(3) 0.5353(4) 0.5831(2) 0.1209(14) Uani 0.5 1 d . . P B -1
Br8 Br 0.8533(6) 0.4018(6) 0.4907(4) 0.096(3) Uani 0.5 1 d . . P B -1

loop_
_atom_site_aniso_label
_atom_site_aniso_U_11
_atom_site_aniso_U_22
_atom_site_aniso_U_33
_atom_site_aniso_U_23
_atom_site_aniso_U_13
_atom_site_aniso_U_12
Br1 0.068(2) 0.089(3) 0.120(3) -0.026(2) 0.0376(14) -0.0191(12)
Br2 0.141(3) 0.0609(18) 0.0708(15) 0.0166(12) 0.0080(14) 0.0064(15)
Mn1 0.041(3) 0.035(5) 0.0593(7) -0.0007(9) -0.0025(12) -0.008(3)
Br6 0.056(2) 0.0768(17) 0.094(2) 0.0167(12) -0.0112(14) -0.0172(17)
Mn2 0.051(5) 0.0573(6) 0.061(7) 0.0038(15) -0.002(3) 0.0003(14)
C1 0.105(5) 0.077(3) 0.080(4) -0.019(3) 0.006(3) -0.008(3)
C2 0.090(4) 0.083(4) 0.100(5) 0.023(3) -0.030(4) -0.007(3)
C3 0.090(5) 0.107(5) 0.114(5) -0.034(4) 0.008(4) 0.000(4)
C4 0.079(4) 0.075(4) 0.095(5) 0.010(3) -0.025(3) 0.000(3)
C5 0.102(6) 0.130(6) 0.098(5) 0.027(5) 0.002(4) -0.007(5)
C6 0.129(7) 0.169(9) 0.134(7) 0.071(7) -0.011(6) -0.025(6)
P1 0.0640(8) 0.0598(7) 0.0785(9) -0.0028(7) -0.0106(6) -0.0003(6)
C7 0.083(4) 0.116(5) 0.084(4) 0.016(4) -0.003(3) 0.002(4)
C8 0.075(4) 0.127(6) 0.104(5) 0.032(5) 0.030(4) 0.015(4)
C9 0.059(4) 0.154(7) 0.093(5) 0.024(4) -0.003(3) -0.008(4)
P2 0.0629(8) 0.0769(8) 0.0747(9) -0.0117(7) -0.0042(6) -0.0049(6)
C10 0.080(5) 0.106(5) 0.115(6) -0.037(5) 0.013(5) -0.003(5)
C11 0.089(6) 0.112(6) 0.130(6) -0.043(5) 0.007(6) -0.003(5)
C12 0.096(11) 0.111(8) 0.137(9) -0.063(8) 0.005(9) 0.003(8)
C10A 0.080(5) 0.107(5) 0.112(5) -0.032(5) -0.001(5) -0.007(5)
C11A 0.094(6) 0.119(6) 0.129(6) -0.035(6) 0.008(6) -0.004(6)
C12A 0.101(11) 0.107(8) 0.148(10) -0.062(8) 0.021(9) 0.008(8)
Br7 0.169(4) 0.137(3) 0.184(6) 0.109(4) -0.051(3) -0.031(2)
Br4 0.0686(16) 0.0680(18) 0.084(2) -0.0178(13) -0.0027(11) 0.0010(11)
Br3 0.0481(13) 0.086(3) 0.108(2) 0.0024(17) -0.0242(13) -0.004(2)
Br5 0.1047(18) 0.146(3) 0.1117(19) -0.0589(17) -0.0417(14) 0.0444(17)
Br8 0.0552(16) 0.102(5) 0.131(3) -0.027(2) -0.0039(14) 0.020(2)

loop_
_atom_type_symbol
_atom_type_description
_atom_type_scat_dispersion_real
_atom_type_scat_dispersion_imag
_atom_type_scat_source
C C 0.0181 0.0091 'International Tables Vol C Tables 4.2.6.8 and 6.1.1.4'
H H 0.0000 0.0000 'International Tables Vol C Tables 4.2.6.8 and 6.1.1.4'
Br Br -0.6763 1.2805 'International Tables Vol C Tables 4.2.6.8 and 6.1.1.4'
Mn Mn -0.5299 2.8052 'International Tables Vol C Tables 4.2.6.8 and 6.1.1.4'
P P 0.2955 0.4335 'International Tables Vol C Tables 4.2.6.8 and 6.1.1.4'

loop_
_geom_angle_atom_site_label_1
_geom_angle_atom_site_label_2
_geom_angle_atom_site_label_3
_geom_angle
_geom_angle_site_symmetry_1
_geom_angle_site_symmetry_3
_geom_angle_publ_flag
Br1 Mn1 Br2 102.0(8) . . ?
Br1 Mn1 Br4 117.3(6) . . ?
Br1 Mn1 Br3 108.21(14) . . ?
Br4 Mn1 Br2 111.51(8) . . ?
Br4 Mn1 Br3 114.4(8) . . ?
Br3 Mn1 Br2 101.6(5) . . ?
Br7 Mn2 Br6 107.5(11) . . ?
Br5 Mn2 Br6 112.2(7) . . ?
Br5 Mn2 Br7 113.54(14) . . ?
Br5 Mn2 Br8 105.7(11) . . ?
Br8 Mn2 Br6 109.78(11) . . ?
Br8 Mn2 Br7 108.0(7) . . ?
H1A C1 H1B 109.5 . . ?
H1A C1 H1C 109.5 . . ?
H1B C1 H1C 109.5 . . ?
P1 C1 H1A 109.5 . . ?
P1 C1 H1B 109.5 . . ?
P1 C1 H1C 109.5 . . ?
H2A C2 H2B 109.5 . . ?
H2A C2 H2C 109.5 . . ?
H2B C2 H2C 109.5 . . ?
P1 C2 H2A 109.5 . . ?
P1 C2 H2B 109.5 . . ?
P1 C2 H2C 109.5 . . ?
H3A C3 H3B 109.5 . . ?
H3A C3 H3C 109.5 . . ?
H3B C3 H3C 109.5 . . ?
P1 C3 H3A 109.5 . . ?
P1 C3 H3B 109.5 . . ?
P1 C3 H3C 109.5 . . ?
H4A C4 H4B 107.7 . . ?
C5 C4 H4A 108.9 . . ?
C5 C4 H4B 108.9 . . ?
C5 C4 P1 113.4(5) . . ?
P1 C4 H4A 108.9 . . ?
P1 C4 H4B 108.9 . . ?
C4 C5 H5A 108.8 . . ?
C4 C5 H5B 108.8 . . ?
H5A C5 H5B 107.7 . . ?
C6 C5 C4 113.9(7) . . ?
C6 C5 H5A 108.8 . . ?
C6 C5 H5B 108.8 . . ?
C5 C6 H6A 109.5 . . ?
C5 C6 H6B 109.5 . . ?
C5 C6 H6C 109.5 . . ?
H6A C6 H6B 109.5 . . ?
H6A C6 H6C 109.5 . . ?
H6B C6 H6C 109.5 . . ?
C1 P1 C3 107.1(3) . . ?
C2 P1 C1 109.9(3) . . ?
C2 P1 C3 108.6(4) . . ?
C2 P1 C4 109.3(3) . . ?
C4 P1 C1 112.0(3) . . ?
C4 P1 C3 109.9(3) . . ?
H7A C7 H7B 109.5 . . ?
H7A C7 H7C 109.5 . . ?
H7B C7 H7C 109.5 . . ?
P2 C7 H7A 109.5 . . ?
P2 C7 H7B 109.5 . . ?
P2 C7 H7C 109.5 . . ?
H8A C8 H8B 109.5 . . ?
H8A C8 H8C 109.5 . . ?
H8B C8 H8C 109.5 . . ?
P2 C8 H8A 109.5 . . ?
P2 C8 H8B 109.5 . . ?
P2 C8 H8C 109.5 . . ?
H9A C9 H9B 109.5 . . ?
H9A C9 H9C 109.5 . . ?
H9B C9 H9C 109.5 . . ?
P2 C9 H9A 109.5 . . ?
P2 C9 H9B 109.5 . . ?
P2 C9 H9C 109.5 . . ?
C7 P2 C10 112.1(6) . . ?
C7 P2 C10A 113.7(6) . . ?
C8 P2 C7 109.1(3) . . ?
C8 P2 C9 110.5(4) . . ?
C8 P2 C10 118.1(6) . . ?
C8 P2 C10A 93.0(5) . . ?
C9 P2 C7 109.6(3) . . ?
C9 P2 C10 96.7(5) . . ?
C9 P2 C10A 119.5(6) . . ?
P2 C10 H10A 109.3 . . ?
P2 C10 H10B 109.3 . . ?
H10A C10 H10B 107.9 . . ?
C11 C10 P2 111.8(8) . . ?
C11 C10 H10A 109.3 . . ?
C11 C10 H10B 109.3 . . ?
C10 C11 H11A 111.3 . . ?
C10 C11 H11B 111.3 . . ?
C10 C11 C12 102.3(9) . . ?
H11A C11 H11B 109.2 . . ?
C12 C11 H11A 111.3 . . ?
C12 C11 H11B 111.3 . . ?
C11 C12 H12A 109.5 . . ?
C11 C12 H12B 109.5 . . ?
C11 C12 H12C 109.5 . . ?
H12A C12 H12B 109.5 . . ?
H12A C12 H12C 109.5 . . ?
H12B C12 H12C 109.5 . . ?
P2 C10A H10C 109.6 . . ?
P2 C10A H10D 109.6 . . ?
H10C C10A H10D 108.1 . . ?
C11A C10A P2 110.2(8) . . ?
C11A C10A H10C 109.6 . . ?
C11A C10A H10D 109.6 . . ?
C10A C11A H11C 111.4 . . ?
C10A C11A H11D 111.4 . . ?
C10A C11A C12A 101.9(10) . . ?
H11C C11A H11D 109.3 . . ?
C12A C11A H11C 111.4 . . ?
C12A C11A H11D 111.4 . . ?
C11A C12A H12D 109.5 . . ?
C11A C12A H12E 109.5 . . ?
C11A C12A H12F 109.5 . . ?
H12D C12A H12E 109.5 . . ?
H12D C12A H12F 109.5 . . ?
H12E C12A H12F 109.5 . . ?

loop_
_geom_bond_atom_site_label_1
_geom_bond_atom_site_label_2
_geom_bond_distance
_geom_bond_site_symmetry_2
_geom_bond_publ_flag
Br1 Mn1 2.401(19) . ?
Br2 Mn1 2.574(13) . ?
Mn1 Br4 2.423(12) . ?
Mn1 Br3 2.567(18) . ?
Br6 Mn2 2.52(2) . ?
Mn2 Br7 2.49(2) . ?
Mn2 Br5 2.45(2) . ?
Mn2 Br8 2.47(2) . ?
C1 H1A 0.9600 . ?
C1 H1B 0.9600 . ?
C1 H1C 0.9600 . ?
C1 P1 1.774(6) . ?
C2 H2A 0.9600 . ?
C2 H2B 0.9600 . ?
C2 H2C 0.9600 . ?
C2 P1 1.768(6) . ?
C3 H3A 0.9600 . ?
C3 H3B 0.9600 . ?
C3 H3C 0.9600 . ?
C3 P1 1.799(7) . ?
C4 H4A 0.9700 . ?
C4 H4B 0.9700 . ?
C4 C5 1.500(9) . ?
C4 P1 1.774(6) . ?
C5 H5A 0.9700 . ?
C5 H5B 0.9700 . ?
C5 C6 1.493(10) . ?
C6 H6A 0.9600 . ?
C6 H6B 0.9600 . ?
C6 H6C 0.9600 . ?
C7 H7A 0.9600 . ?
C7 H7B 0.9600 . ?
C7 H7C 0.9600 . ?
C7 P2 1.768(7) . ?
C8 H8A 0.9600 . ?
C8 H8B 0.9600 . ?
C8 H8C 0.9600 . ?
C8 P2 1.753(6) . ?
C9 H9A 0.9600 . ?
C9 H9B 0.9600 . ?
C9 H9C 0.9600 . ?
C9 P2 1.759(6) . ?
P2 C10 1.829(9) . ?
P2 C10A 1.830(10) . ?
C10 H10A 0.9700 . ?
C10 H10B 0.9700 . ?
C10 C11 1.459(13) . ?
C11 H11A 0.9700 . ?
C11 H11B 0.9700 . ?
C11 C12 1.643(15) . ?
C12 H12A 0.9600 . ?
C12 H12B 0.9600 . ?
C12 H12C 0.9600 . ?
C10A H10C 0.9700 . ?
C10A H10D 0.9700 . ?
C10A C11A 1.467(14) . ?
C11A H11C 0.9700 . ?
C11A H11D 0.9700 . ?
C11A C12A 1.646(15) . ?
C12A H12D 0.9600 . ?
C12A H12E 0.9600 . ?
C12A H12F 0.9600 . ?

loop_
_geom_torsion_atom_site_label_1
_geom_torsion_atom_site_label_2
_geom_torsion_atom_site_label_3
_geom_torsion_atom_site_label_4
_geom_torsion
_geom_torsion_site_symmetry_1
_geom_torsion_site_symmetry_2
_geom_torsion_site_symmetry_3
_geom_torsion_site_symmetry_4
_geom_torsion_publ_flag
C5 C4 P1 C1 63.5(6) . . . . ?
C5 C4 P1 C2 -58.6(6) . . . . ?
C5 C4 P1 C3 -177.7(5) . . . . ?
P1 C4 C5 C6 -176.4(6) . . . . ?
C7 P2 C10 C11 -61.8(15) . . . . ?
C7 P2 C10A C11A 53.6(15) . . . . ?
C8 P2 C10 C11 66.4(15) . . . . ?
C8 P2 C10A C11A 166.0(13) . . . . ?
C9 P2 C10 C11 -176.1(13) . . . . ?
C9 P2 C10A C11A -78.4(14) . . . . ?
P2 C10 C11 C12 170.8(14) . . . . ?
P2 C10A C11A C12A -172.6(14) . . . . ?
